data_4303632
loop_
_publ_author_name
'Lea T. Dulatas'
'Seth N. Brown'
'Edema Ojomo'
'Bruce C. Noll'
'Matthew J. Cavo'
'Paul B. Holt'
'Matthew M. Wopperer'

_publ_contact_author_address
;
Department of Chemistry and Biochemistry
University of Notre Dame
251 Nieuwland Science Hall
Notre Dame, IN 46556-5670
USA
;
_publ_contact_author_email Seth.N.Brown.114@nd.edu
_publ_contact_author_fax 1(574)6316652
_publ_contact_author_name 'Professor Seth N. Brown'
_publ_contact_author_phone 1(574)6314659
_publ_section_title
;
Intermetallic Communication in Titanium(IV) Ferrocenyldiketonates
;
_journal_name_full 'Inorganic Chemistry'
_journal_page_first 10789
_journal_page_last 10799
_journal_paper_doi 10.1021/ic901683c
_journal_volume 48
_journal_year 2009
_chemical_formula_moiety 'C52 H42 Fe2 O8 Ti'
_chemical_formula_sum 'C52 H42 Fe2 O8 Ti'
_chemical_formula_weight 954.46
_chemical_name_common (Fc2Bob)Ti(OC6H4-2-OH)2
_chemical_name_systematic
;
 (2,2'-Biphenylbis(4-ferrocenyl-2,4-butanedionato))bis(2-
hydroxyphenoxy)titanium(IV)
;
_space_group_IT_number 14
_symmetry_cell_setting monoclinic
_symmetry_space_group_name_Hall '-P 2yn'
_symmetry_space_group_name_H-M 'P 1 21/n 1'
_atom_sites_solution_hydrogens mixed
_atom_sites_solution_primary direct
_atom_sites_solution_secondary difmap
_audit_creation_method SHELXL-97
_cell_angle_alpha 90.00
_cell_angle_beta 109.750(2)
_cell_angle_gamma 90.00
_cell_formula_units_Z 4
_cell_length_a 13.6137(4)
_cell_length_b 18.0630(5)
_cell_length_c 18.0160(5)
_cell_measurement_reflns_used 7720
_cell_measurement_temperature 100(2)
_cell_measurement_theta_max 28.20
_cell_measurement_theta_min 2.26
_cell_volume 4169.6(2)
_computing_cell_refinement 'APEX2/SAINT (Bruker, 2004)'
_computing_data_collection 'APEX2 (Bruker, 2004)'
_computing_data_reduction 'SAINT/XPREP (Bruker, 2004; Sheldrick, 2003)'
_computing_molecular_graphics 'XP (Sheldrick, 1998)'
_computing_publication_material 'XCIF (Sheldrick, 2001)'
_computing_structure_refinement 'XL (Sheldrick, 2001)'
_computing_structure_solution 'XS (Sheldrick, 2001)'
_diffrn_ambient_temperature 100(2)
_diffrn_detector_area_resol_mean 8.33
_diffrn_measured_fraction_theta_full .998
_diffrn_measured_fraction_theta_max .998
_diffrn_measurement_device_type 'Bruker SMART Apex II CCD area detector'
_diffrn_measurement_method '\f and \w scans'
_diffrn_radiation_monochromator graphite
_diffrn_radiation_source 'fine-focus sealed tube'
_diffrn_radiation_type MoK\a
_diffrn_radiation_wavelength 0.71073
_diffrn_reflns_av_R_equivalents 0.0388
_diffrn_reflns_av_sigmaI/netI 0.0243
_diffrn_reflns_limit_h_max 18
_diffrn_reflns_limit_h_min -18
_diffrn_reflns_limit_k_max 24
_diffrn_reflns_limit_k_min -24
_diffrn_reflns_limit_l_max 24
_diffrn_reflns_limit_l_min -24
_diffrn_reflns_number 77083
_diffrn_reflns_theta_full 28.38
_diffrn_reflns_theta_max 28.38
_diffrn_reflns_theta_min 1.64
_exptl_absorpt_coefficient_mu 0.933
_exptl_absorpt_correction_T_max 0.8923
_exptl_absorpt_correction_T_min 0.7282
_exptl_absorpt_correction_type multi-scan
_exptl_absorpt_process_details
;
 Blessing, R. H. (1995) Acta Cryst. A51, 33-38.

 Sheldrick, G. M. (2004) SADABS, University of G\"ottingen, Germany.
;
_exptl_crystal_colour 'dark red'
_exptl_crystal_density_diffrn 1.520
_exptl_crystal_density_method 'not measured'
_exptl_crystal_description triangular
_exptl_crystal_F_000 1968
_exptl_crystal_recrystallization_method
;
 Crystals were grown by vapor diffusion of pentane into benzene.
;
_exptl_crystal_size_max 0.36
_exptl_crystal_size_mid 0.20
_exptl_crystal_size_min 0.12
_refine_diff_density_max 1.002
_refine_diff_density_min -.465
_refine_diff_density_rms .068
_refine_ls_extinction_method none
_refine_ls_goodness_of_fit_ref 1.034
_refine_ls_hydrogen_treatment mixed
_refine_ls_matrix_type full
_refine_ls_number_parameters 726
_refine_ls_number_reflns 10421
_refine_ls_number_restraints 1
_refine_ls_restrained_S_all 1.034
_refine_ls_R_factor_all 0.0462
_refine_ls_R_factor_gt 0.0350
_refine_ls_shift/su_max 0.001
_refine_ls_shift/su_mean 0.000
_refine_ls_structure_factor_coef Fsqd
_refine_ls_weighting_details 'calc w=1/[\s^2^(Fo^2^)+(0.0460P)^2^+3.0461P] where P=(Fo^2^+2Fc^2^)/3'
_refine_ls_weighting_scheme calc
_refine_ls_wR_factor_gt 0.0864
_refine_ls_wR_factor_ref 0.0936
_reflns_number_gt 8671
_reflns_number_total 10421
_reflns_threshold_expression >2sigma(I)
_cod_data_source_file ic901683c_si_002_2.cif
_cod_data_source_block leacat
_cod_depositor_comments
;
The following automatic conversions were performed:
'_symmetry_cell_setting' value 'Monoclinic' changed to 'monoclinic'
according to '/home/saulius/struct/CIF-dictionaries/cif_core.dic'
dictionary named 'cif_core.dic' version 2.4.1 from 2010-06-29.

Automatic conversion script
Id: cif_fix_enum 1527 2010-12-29 10:47:43Z saulius 

The following automatic conversions were performed:

'_atom_sites_solution_hydrogens' value 'geom and difmap' was changed
to 'mixed'.

Automatic conversion script
Id: cif_fix_values 6452 2018-10-05 10:23:21Z andrius 
;
_cod_database_code 4303632

loop_
_symmetry_equiv_pos_as_xyz
'x, y, z'
'-x+1/2, y+1/2, -z+1/2'
'-x, -y, -z'
'x-1/2, -y-1/2, z-1/2'

loop_
_atom_site_label
_atom_site_type_symbol
_atom_site_fract_x
_atom_site_fract_y
_atom_site_fract_z
_atom_site_U_iso_or_equiv
_atom_site_adp_type
_atom_site_occupancy
_atom_site_symmetry_multiplicity
_atom_site_calc_flag
_atom_site_refinement_flags
_atom_site_disorder_assembly
_atom_site_disorder_group
Ti Ti 0.41233(2) 0.408414(18) 0.727674(19) 0.02049(8) Uani 1 1 d . A .
Fe1 Fe 0.657376(18) 0.206868(15) 0.941455(14) 0.01818(7) Uani 1 1 d . . .
Fe2 Fe 0.33092(2) 0.667521(14) 0.524757(15) 0.02084(7) Uani 1 1 d . . .
O1 O 0.44911(10) 0.48676(7) 0.81013(8) 0.0267(3) Uani 1 1 d . . .
O2 O 0.46672(10) 0.34127(7) 0.81881(7) 0.0230(3) Uani 1 1 d . . .
O3 O 0.55542(9) 0.43140(7) 0.72813(7) 0.0212(3) Uani 1 1 d . . .
O4 O 0.36793(9) 0.47802(7) 0.63490(8) 0.0224(3) Uani 1 1 d . . .
O5 O 0.40533(10) 0.32389(7) 0.66716(8) 0.0245(3) Uani 1 1 d . . .
O6 O 0.27739(10) 0.40608(8) 0.72492(9) 0.0298(3) Uani 1 1 d . . .
O61 O 0.14311(12) 0.48389(10) 0.60396(9) 0.0378(4) Uani 1 1 d . A .
C1 C 0.5454(2) 0.56022(13) 0.91898(13) 0.0353(5) Uani 1 1 d . . .
C2 C 0.51865(15) 0.48576(11) 0.87940(12) 0.0264(4) Uani 1 1 d . . .
C3 C 0.56224(15) 0.42198(12) 0.91931(11) 0.0256(4) Uani 1 1 d . . .
C4 C 0.52712(13) 0.35137(11) 0.89014(10) 0.0217(4) Uani 1 1 d . . .
C5 C 0.70577(14) 0.50220(12) 0.73471(11) 0.0242(4) Uani 1 1 d . . .
C6 C 0.58922(13) 0.48854(10) 0.70212(10) 0.0203(3) Uani 1 1 d . . .
C7 C 0.52778(14) 0.53380(10) 0.64302(11) 0.0224(4) Uani 1 1 d . . .
C8 C 0.42060(14) 0.52199(10) 0.60578(11) 0.0209(3) Uani 1 1 d . . .
C11 C 0.66922(16) 0.61007(11) 0.85082(11) 0.0256(4) Uani 1 1 d . . .
C12 C 0.57905(16) 0.61868(11) 0.87191(11) 0.0277(4) Uani 1 1 d . . .
C13 C 0.52195(17) 0.68369(12) 0.85198(12) 0.0301(4) Uani 1 1 d . . .
C14 C 0.55206(17) 0.74028(12) 0.81256(12) 0.0300(4) Uani 1 1 d . . .
C15 C 0.63963(17) 0.73218(12) 0.79150(12) 0.0304(4) Uani 1 1 d . . .
C16 C 0.69766(16) 0.66752(12) 0.81059(11) 0.0280(4) Uani 1 1 d . . .
C21 C 0.73858(15) 0.54445(11) 0.87587(11) 0.0264(4) Uani 1 1 d . . .
C22 C 0.75544(14) 0.49341(11) 0.82274(11) 0.0246(4) Uani 1 1 d . . .
C23 C 0.82341(15) 0.43452(12) 0.85236(14) 0.0313(4) Uani 1 1 d . . .
C24 C 0.87653(19) 0.42650(14) 0.93221(16) 0.0421(6) Uani 1 1 d . . .
C25 C 0.8613(2) 0.47733(15) 0.98417(15) 0.0466(6) Uani 1 1 d . . .
C26 C 0.7926(2) 0.53504(13) 0.95637(13) 0.0381(5) Uani 1 1 d . . .
C30 C 0.55043(14) 0.28559(11) 0.93994(10) 0.0226(4) Uani 1 1 d . . .
C31 C 0.50109(14) 0.21517(11) 0.91627(11) 0.0249(4) Uani 1 1 d . . .
C32 C 0.54270(15) 0.16493(13) 0.97985(12) 0.0279(4) Uani 1 1 d . . .
C33 C 0.61846(16) 0.20308(13) 1.04166(11) 0.0296(4) Uani 1 1 d . . .
C34 C 0.62463(16) 0.27712(12) 1.01808(11) 0.0269(4) Uani 1 1 d . . .
C35 C 0.73107(18) 0.23838(13) 0.86544(14) 0.0341(5) Uani 1 1 d . . .
C36 C 0.80359(16) 0.23117(13) 0.94251(14) 0.0350(5) Uani 1 1 d . . .
C37 C 0.79964(15) 0.15752(13) 0.96754(13) 0.0309(4) Uani 1 1 d . . .
C38 C 0.72412(16) 0.11901(12) 0.90593(12) 0.0277(4) Uani 1 1 d . . .
C39 C 0.68118(17) 0.16928(13) 0.84253(12) 0.0308(4) Uani 1 1 d . . .
C40 C 0.36456(15) 0.55829(10) 0.53121(11) 0.0235(4) Uani 1 1 d . . .
C41 C 0.25394(16) 0.56928(11) 0.49772(11) 0.0266(4) Uani 1 1 d . . .
C42 C 0.23472(18) 0.61266(11) 0.42858(12) 0.0299(4) Uani 1 1 d . . .
C43 C 0.33103(18) 0.62829(12) 0.41840(11) 0.0311(4) Uani 1 1 d . . .
C44 C 0.41174(17) 0.59593(11) 0.48114(12) 0.0273(4) Uani 1 1 d . . .
C45 C 0.3625(2) 0.77799(12) 0.52675(14) 0.0395(5) Uani 1 1 d . . .
C46 C 0.2620(2) 0.76628(13) 0.52997(14) 0.0421(6) Uani 1 1 d . . .
C47 C 0.27095(17) 0.72313(13) 0.59819(13) 0.0350(5) Uani 1 1 d . . .
C48 C 0.37813(16) 0.70881(12) 0.63661(12) 0.0282(4) Uani 1 1 d . . .
C49 C 0.43429(18) 0.74273(12) 0.59274(13) 0.0326(4) Uani 1 1 d . . .
O51 O 0.5186(2) 0.22302(15) 0.63001(18) 0.0482(7) Uani 0.757(2) 1 d P A 1
H51 H 0.5201 0.2695 0.6294 0.058 Uiso 0.757(2) 1 calc PR A 1
C51 C 0.3820(2) 0.25252(14) 0.67819(14) 0.0251(5) Uani 0.757(2) 1 d P A 1
C52 C 0.4427(2) 0.20031(17) 0.65688(16) 0.0351(6) Uani 0.757(2) 1 d P A 1
C53 C 0.4260(3) 0.12464(19) 0.66434(19) 0.0415(8) Uani 0.757(2) 1 d P A 1
H53 H 0.4688 0.0885 0.6521 0.050 Uiso 0.757(2) 1 calc PR A 1
C54 C 0.3453(3) 0.10444(18) 0.69016(18) 0.0439(8) Uani 0.757(2) 1 d P A 1
H54 H 0.3309 0.0532 0.6928 0.053 Uiso 0.757(2) 1 calc PR A 1
C55 C 0.2852(2) 0.15451(17) 0.71203(17) 0.0370(6) Uani 0.757(2) 1 d P A 1
H55 H 0.2303 0.1376 0.7292 0.044 Uiso 0.757(2) 1 calc PR A 1
C56 C 0.3034(4) 0.2300(3) 0.7094(3) 0.0360(10) Uani 0.757(2) 1 d P A 1
H56 H 0.2650 0.2652 0.7278 0.043 Uiso 0.757(2) 1 calc PR A 1
O71 O 0.3043(10) 0.2224(9) 0.7189(8) 0.0482(7) Uani 0.243(2) 1 d PD A 2
H71 H 0.2991 0.2688 0.7156 0.058 Uiso 0.243(2) 1 calc PR A 2
C71 C 0.4309(5) 0.2510(3) 0.6600(4) 0.0251(5) Uani 0.243(2) 1 d PG A 2
C72 C 0.3811(5) 0.1999(4) 0.6929(4) 0.0351(6) Uani 0.243(2) 1 d PGD A 2
C73 C 0.4043(6) 0.1250(3) 0.6927(4) 0.0415(8) Uani 0.243(2) 1 d PG A 2
H73 H 0.3703 0.0901 0.7151 0.050 Uiso 0.243(2) 1 calc PR A 2
C74 C 0.4774(6) 0.1011(3) 0.6595(4) 0.0439(8) Uani 0.243(2) 1 d PG A 2
H74 H 0.4933 0.0499 0.6594 0.053 Uiso 0.243(2) 1 calc PR A 2
C75 C 0.5272(5) 0.1522(4) 0.6267(4) 0.0370(6) Uani 0.243(2) 1 d PG A 2
H75 H 0.5772 0.1359 0.6041 0.044 Uiso 0.243(2) 1 calc PR A 2
C76 C 0.5040(5) 0.2271(3) 0.6269(4) 0.0360(10) Uani 0.243(2) 1 d PG A 2
H76 H 0.5381 0.2620 0.6045 0.043 Uiso 0.243(2) 1 calc PR A 2
C61 C 0.18273(13) 0.42214(10) 0.72827(11) 0.0221(4) Uani 1 1 d . A .
C62 C 0.11383(14) 0.46157(11) 0.66538(12) 0.0263(4) Uani 1 1 d . . .
C63 C 0.01492(15) 0.47741(13) 0.66565(13) 0.0331(5) Uani 1 1 d . A .
C64 C -0.01478(16) 0.45567(13) 0.72826(14) 0.0347(5) Uani 1 1 d . . .
C65 C 0.05330(16) 0.41668(12) 0.79100(13) 0.0307(4) Uani 1 1 d . A .
C66 C 0.15256(15) 0.39962(11) 0.79074(12) 0.0252(4) Uani 1 1 d . . .
H61 H 0.208(2) 0.4812(16) 0.6157(17) 0.054(9) Uiso 1 1 d . . .
H1A H 0.484(2) 0.5779(15) 0.9276(16) 0.045(7) Uiso 1 1 d . . .
H1B H 0.603(2) 0.5522(14) 0.9692(15) 0.036(6) Uiso 1 1 d . . .
H3 H 0.6097(18) 0.4263(12) 0.9696(13) 0.025(6) Uiso 1 1 d . . .
H5A H 0.7216(18) 0.5514(14) 0.7173(14) 0.033(6) Uiso 1 1 d . . .
H5B H 0.7370(17) 0.4665(12) 0.7118(13) 0.023(5) Uiso 1 1 d . . .
H7 H 0.5601(18) 0.5714(13) 0.6238(13) 0.029(6) Uiso 1 1 d . . .
H13 H 0.4613(19) 0.6906(13) 0.8654(14) 0.030(6) Uiso 1 1 d . . .
H14 H 0.511(2) 0.7815(15) 0.8011(15) 0.041(7) Uiso 1 1 d . . .
H15 H 0.6641(19) 0.7716(14) 0.7647(14) 0.035(6) Uiso 1 1 d . . .
H16 H 0.7603(19) 0.6611(13) 0.7987(14) 0.029(6) Uiso 1 1 d . . .
H23 H 0.8311(18) 0.4019(13) 0.8174(14) 0.029(6) Uiso 1 1 d . . .
H24 H 0.925(2) 0.3892(16) 0.9501(16) 0.050(8) Uiso 1 1 d . . .
H25 H 0.902(2) 0.4750(16) 1.0391(18) 0.054(8) Uiso 1 1 d . . .
H26 H 0.785(2) 0.5703(15) 0.9918(15) 0.038(7) Uiso 1 1 d . . .
H31 H 0.4519(18) 0.2055(12) 0.8661(14) 0.027(6) Uiso 1 1 d . . .
H32 H 0.5264(17) 0.1164(13) 0.9807(13) 0.024(6) Uiso 1 1 d . . .
H33 H 0.6559(19) 0.1833(14) 1.0880(15) 0.035(6) Uiso 1 1 d . . .
H34 H 0.6703(18) 0.3127(13) 1.0439(14) 0.027(6) Uiso 1 1 d . . .
H35 H 0.714(2) 0.2799(15) 0.8368(16) 0.044(7) Uiso 1 1 d . . .
H36 H 0.847(2) 0.2687(16) 0.9750(16) 0.046(7) Uiso 1 1 d . . .
H37 H 0.8362(19) 0.1381(15) 1.0176(15) 0.038(7) Uiso 1 1 d . . .
H38 H 0.7082(19) 0.0708(14) 0.9084(14) 0.033(6) Uiso 1 1 d . . .
H39 H 0.6272(19) 0.1594(13) 0.7954(14) 0.031(6) Uiso 1 1 d . . .
H41 H 0.2031(17) 0.5526(12) 0.5164(13) 0.024(5) Uiso 1 1 d . . .
H42 H 0.1711(19) 0.6304(13) 0.4011(14) 0.030(6) Uiso 1 1 d . . .
H43 H 0.3388(19) 0.6590(13) 0.3776(15) 0.034(6) Uiso 1 1 d . . .
H44 H 0.485(2) 0.5966(13) 0.4911(14) 0.033(6) Uiso 1 1 d . . .
H45 H 0.377(2) 0.8065(17) 0.4842(18) 0.060(9) Uiso 1 1 d . . .
H46 H 0.198(2) 0.7797(15) 0.4935(17) 0.048(8) Uiso 1 1 d . . .
H47 H 0.221(2) 0.7033(14) 0.6153(15) 0.037(7) Uiso 1 1 d . . .
H48 H 0.4070(19) 0.6789(14) 0.6792(15) 0.035(6) Uiso 1 1 d . . .
H49 H 0.510(2) 0.7424(16) 0.6049(16) 0.050(8) Uiso 1 1 d . . .
H63 H -0.032(2) 0.5076(16) 0.6217(17) 0.054(8) Uiso 1 1 d . . .
H64 H -0.083(2) 0.4681(15) 0.7270(15) 0.042(7) Uiso 1 1 d . . .
H65 H 0.0348(19) 0.4016(14) 0.8335(15) 0.037(7) Uiso 1 1 d . . .
H66 H 0.2004(17) 0.3724(12) 0.8319(13) 0.025(5) Uiso 1 1 d . . .

loop_
_atom_site_aniso_label
_atom_site_aniso_U_11
_atom_site_aniso_U_22
_atom_site_aniso_U_33
_atom_site_aniso_U_23
_atom_site_aniso_U_13
_atom_site_aniso_U_12
Ti 0.01474(14) 0.01884(16) 0.02466(16) 0.00495(13) 0.00244(12) 0.00102(11)
Fe1 0.01490(12) 0.02532(14) 0.01371(12) -0.00073(9) 0.00404(9) 0.00131(9)
Fe2 0.02625(14) 0.01887(13) 0.01540(12) 0.00088(9) 0.00441(10) 0.00123(10)
O1 0.0269(7) 0.0230(7) 0.0326(7) -0.0001(6) 0.0132(6) 0.0031(5)
O2 0.0199(6) 0.0230(7) 0.0215(6) 0.0036(5) 0.0008(5) 0.0017(5)
O3 0.0166(6) 0.0215(6) 0.0244(6) -0.0002(5) 0.0054(5) 0.0008(5)
O4 0.0186(6) 0.0193(6) 0.0269(7) 0.0055(5) 0.0048(5) 0.0010(5)
O5 0.0248(6) 0.0189(6) 0.0236(6) 0.0021(5) -0.0001(5) -0.0013(5)
O6 0.0168(6) 0.0341(8) 0.0382(8) 0.0160(6) 0.0087(6) 0.0044(5)
O61 0.0222(7) 0.0553(11) 0.0341(8) 0.0215(7) 0.0069(6) 0.0070(7)
C1 0.0534(14) 0.0314(11) 0.0322(11) -0.0091(9) 0.0291(11) -0.0090(10)
C2 0.0303(10) 0.0279(10) 0.0300(10) -0.0051(8) 0.0221(8) -0.0048(8)
C3 0.0251(9) 0.0345(11) 0.0197(9) -0.0030(8) 0.0109(7) -0.0044(8)
C4 0.0144(7) 0.0316(10) 0.0210(8) 0.0014(7) 0.0084(6) 0.0031(7)
C5 0.0186(8) 0.0313(10) 0.0255(9) -0.0071(8) 0.0111(7) -0.0036(7)
C6 0.0190(8) 0.0216(9) 0.0227(8) -0.0072(7) 0.0103(7) -0.0004(7)
C7 0.0221(8) 0.0205(9) 0.0269(9) -0.0006(7) 0.0113(7) -0.0010(7)
C8 0.0244(9) 0.0166(8) 0.0230(8) -0.0020(7) 0.0098(7) 0.0018(7)
C11 0.0327(10) 0.0257(10) 0.0188(8) -0.0074(7) 0.0092(7) -0.0072(8)
C12 0.0366(10) 0.0283(10) 0.0205(9) -0.0101(8) 0.0126(8) -0.0094(8)
C13 0.0327(10) 0.0342(11) 0.0248(9) -0.0133(8) 0.0115(8) -0.0061(9)
C14 0.0339(10) 0.0289(11) 0.0219(9) -0.0068(8) 0.0024(8) -0.0012(8)
C15 0.0378(11) 0.0293(11) 0.0218(9) -0.0004(8) 0.0068(8) -0.0066(9)
C16 0.0311(10) 0.0310(11) 0.0224(9) -0.0022(8) 0.0097(8) -0.0052(8)
C21 0.0288(9) 0.0262(10) 0.0237(9) -0.0015(8) 0.0081(7) -0.0100(8)
C22 0.0168(8) 0.0287(10) 0.0287(9) -0.0021(8) 0.0082(7) -0.0075(7)
C23 0.0219(9) 0.0300(11) 0.0431(12) -0.0011(10) 0.0125(9) -0.0063(8)
C24 0.0321(11) 0.0360(13) 0.0504(14) 0.0131(11) 0.0036(10) -0.0023(10)
C25 0.0527(15) 0.0426(14) 0.0323(12) 0.0087(11) -0.0015(11) -0.0098(11)
C26 0.0521(14) 0.0324(12) 0.0256(10) -0.0015(9) 0.0075(10) -0.0115(10)
C30 0.0186(8) 0.0328(10) 0.0175(8) 0.0031(7) 0.0074(7) 0.0063(7)
C31 0.0166(8) 0.0345(11) 0.0242(9) 0.0078(8) 0.0076(7) 0.0017(7)
C32 0.0236(9) 0.0360(12) 0.0280(10) 0.0108(8) 0.0139(8) 0.0053(8)
C33 0.0324(10) 0.0424(12) 0.0167(8) 0.0074(8) 0.0118(8) 0.0140(9)
C34 0.0276(9) 0.0366(11) 0.0163(8) -0.0011(8) 0.0071(7) 0.0100(8)
C35 0.0418(12) 0.0330(12) 0.0392(12) 0.0043(10) 0.0292(10) 0.0039(9)
C36 0.0221(9) 0.0401(12) 0.0475(13) -0.0150(10) 0.0180(9) -0.0069(9)
C37 0.0181(9) 0.0442(13) 0.0295(10) -0.0054(9) 0.0067(8) 0.0070(8)
C38 0.0281(10) 0.0277(11) 0.0301(10) -0.0056(8) 0.0133(8) 0.0012(8)
C39 0.0329(10) 0.0430(13) 0.0189(9) -0.0065(8) 0.0117(8) 0.0027(9)
C40 0.0289(9) 0.0185(9) 0.0222(9) -0.0004(7) 0.0074(7) 0.0000(7)
C41 0.0289(10) 0.0243(10) 0.0225(9) 0.0025(7) 0.0034(8) -0.0026(8)
C42 0.0381(11) 0.0241(10) 0.0199(9) 0.0011(8) -0.0003(8) -0.0024(8)
C43 0.0489(12) 0.0260(10) 0.0189(9) -0.0015(8) 0.0123(8) -0.0041(9)
C44 0.0383(11) 0.0230(10) 0.0242(9) -0.0026(8) 0.0153(8) -0.0006(8)
C45 0.0631(16) 0.0217(10) 0.0314(11) -0.0012(9) 0.0129(11) -0.0022(10)
C46 0.0505(14) 0.0287(12) 0.0315(11) -0.0057(9) -0.0066(10) 0.0190(10)
C47 0.0301(11) 0.0405(13) 0.0335(11) -0.0116(10) 0.0097(9) 0.0043(9)
C48 0.0318(10) 0.0290(11) 0.0190(9) -0.0052(8) 0.0025(8) 0.0039(8)
C49 0.0369(11) 0.0248(10) 0.0348(11) -0.0087(9) 0.0105(9) -0.0064(8)
O51 0.0505(15) 0.0454(15) 0.0568(16) 0.0034(12) 0.0288(13) 0.0156(12)
C51 0.0284(14) 0.0214(11) 0.0166(11) 0.0022(9) -0.0040(9) -0.0006(10)
C52 0.0425(15) 0.0309(15) 0.0256(13) 0.0027(11) 0.0033(11) 0.0035(12)
C53 0.0487(19) 0.0378(15) 0.0354(19) -0.0055(14) 0.0110(14) 0.0100(13)
C54 0.0540(19) 0.0321(16) 0.0334(15) 0.0014(12) -0.0014(13) -0.0040(14)
C55 0.0401(15) 0.0349(16) 0.0269(13) 0.0056(11) -0.0006(11) -0.0070(12)
C56 0.0385(16) 0.0289(19) 0.0250(16) 0.0037(13) -0.0096(12) -0.0184(13)
O71 0.0505(15) 0.0454(15) 0.0568(16) 0.0034(12) 0.0288(13) 0.0156(12)
C71 0.0284(14) 0.0214(11) 0.0166(11) 0.0022(9) -0.0040(9) -0.0006(10)
C72 0.0425(15) 0.0309(15) 0.0256(13) 0.0027(11) 0.0033(11) 0.0035(12)
C73 0.0487(19) 0.0378(15) 0.0354(19) -0.0055(14) 0.0110(14) 0.0100(13)
C74 0.0540(19) 0.0321(16) 0.0334(15) 0.0014(12) -0.0014(13) -0.0040(14)
C75 0.0401(15) 0.0349(16) 0.0269(13) 0.0056(11) -0.0006(11) -0.0070(12)
C76 0.0385(16) 0.0289(19) 0.0250(16) 0.0037(13) -0.0096(12) -0.0184(13)
C61 0.0138(7) 0.0205(9) 0.0293(9) 0.0027(7) 0.0038(7) -0.0013(6)
C62 0.0196(8) 0.0285(10) 0.0279(9) 0.0050(8) 0.0042(7) -0.0012(7)
C63 0.0197(9) 0.0377(12) 0.0367(11) 0.0082(9) 0.0027(8) 0.0046(8)
C64 0.0196(9) 0.0404(13) 0.0452(12) 0.0038(10) 0.0123(9) 0.0031(8)
C65 0.0271(10) 0.0305(11) 0.0369(11) 0.0033(9) 0.0139(9) -0.0007(8)
C66 0.0208(8) 0.0217(9) 0.0303(10) 0.0051(8) 0.0049(7) -0.0016(7)

loop_
_atom_type_symbol
_atom_type_description
_atom_type_scat_dispersion_real
_atom_type_scat_dispersion_imag
_atom_type_scat_source
C C .0033 .0016 'International Tables Vol C Tables 4.2.6.8 and 6.1.1.4'
H H .0000 .0000 'International Tables Vol C Tables 4.2.6.8 and 6.1.1.4'
O O .0106 .0060 'International Tables Vol C Tables 4.2.6.8 and 6.1.1.4'
Ti Ti .2776 .4457 'International Tables Vol C Tables 4.2.6.8 and 6.1.1.4'
Fe Fe .3463 .8444 'International Tables Vol C Tables 4.2.6.8 and 6.1.1.4'

loop_
_geom_angle_atom_site_label_1
_geom_angle_atom_site_label_2
_geom_angle_atom_site_label_3
_geom_angle
_geom_angle_site_symmetry_1
_geom_angle_site_symmetry_3
_geom_angle_publ_flag
O6 Ti O5 96.53(7) . . ?
O6 Ti O2 95.73(6) . . ?
O5 Ti O2 85.05(6) . . ?
O6 Ti O3 169.20(6) . . ?
O5 Ti O3 91.71(6) . . ?
O2 Ti O3 91.91(5) . . ?
O6 Ti O1 91.94(6) . . ?
O5 Ti O1 166.38(6) . . ?
O2 Ti O1 83.51(6) . . ?
O3 Ti O1 81.34(5) . . ?
O6 Ti O4 88.55(6) . . ?
O5 Ti O4 94.84(6) . . ?
O2 Ti O4 175.70(5) . . ?
O3 Ti O4 83.80(5) . . ?
O1 Ti O4 96.02(6) . . ?
C31 Fe1 C30 41.44(8) . . ?
C31 Fe1 C36 159.64(9) . . ?
C30 Fe1 C36 123.02(9) . . ?
C31 Fe1 C34 69.57(8) . . ?
C30 Fe1 C34 41.44(7) . . ?
C36 Fe1 C34 107.32(9) . . ?
C31 Fe1 C39 107.15(9) . . ?
C30 Fe1 C39 123.27(8) . . ?
C36 Fe1 C39 68.56(9) . . ?
C34 Fe1 C39 160.14(9) . . ?
C31 Fe1 C35 123.26(9) . . ?
C30 Fe1 C35 108.05(9) . . ?
C36 Fe1 C35 40.64(10) . . ?
C34 Fe1 C35 123.65(9) . . ?
C39 Fe1 C35 40.71(9) . . ?
C31 Fe1 C38 122.26(9) . . ?
C30 Fe1 C38 159.46(8) . . ?
C36 Fe1 C38 68.38(9) . . ?
C34 Fe1 C38 157.47(8) . . ?
C39 Fe1 C38 40.88(9) . . ?
C35 Fe1 C38 68.43(9) . . ?
C31 Fe1 C37 158.24(9) . . ?
C30 Fe1 C37 158.70(9) . . ?
C36 Fe1 C37 40.59(10) . . ?
C34 Fe1 C37 121.74(8) . . ?
C39 Fe1 C37 68.62(9) . . ?
C35 Fe1 C37 68.34(9) . . ?
C38 Fe1 C37 40.64(8) . . ?
C31 Fe1 C33 68.58(8) . . ?
C30 Fe1 C33 68.71(8) . . ?
C36 Fe1 C33 122.92(9) . . ?
C34 Fe1 C33 40.57(9) . . ?
C39 Fe1 C33 158.03(10) . . ?
C35 Fe1 C33 159.54(10) . . ?
C38 Fe1 C33 121.81(9) . . ?
C37 Fe1 C33 106.92(9) . . ?
C31 Fe1 C32 40.75(8) . . ?
C30 Fe1 C32 68.86(8) . . ?
C36 Fe1 C32 158.44(9) . . ?
C34 Fe1 C32 68.62(9) . . ?
C39 Fe1 C32 122.45(9) . . ?
C35 Fe1 C32 159.09(9) . . ?
C38 Fe1 C32 106.80(9) . . ?
C37 Fe1 C32 122.17(9) . . ?
C33 Fe1 C32 40.37(9) . . ?
C40 Fe2 C44 41.82(8) . . ?
C40 Fe2 C46 162.53(10) . . ?
C44 Fe2 C46 154.16(10) . . ?
C40 Fe2 C41 41.43(8) . . ?
C44 Fe2 C41 69.69(9) . . ?
C46 Fe2 C41 124.62(10) . . ?
C40 Fe2 C48 108.11(8) . . ?
C44 Fe2 C48 125.97(8) . . ?
C46 Fe2 C48 68.25(9) . . ?
C41 Fe2 C48 121.38(9) . . ?
C40 Fe2 C47 125.22(9) . . ?
C44 Fe2 C47 163.27(9) . . ?
C46 Fe2 C47 40.98(10) . . ?
C41 Fe2 C47 107.36(9) . . ?
C48 Fe2 C47 40.51(8) . . ?
C40 Fe2 C45 155.85(10) . . ?
C44 Fe2 C45 119.58(10) . . ?
C46 Fe2 C45 40.38(11) . . ?
C41 Fe2 C45 161.14(9) . . ?
C48 Fe2 C45 68.30(9) . . ?
C47 Fe2 C45 68.57(10) . . ?
C40 Fe2 C49 121.26(9) . . ?
C44 Fe2 C49 107.69(9) . . ?
C46 Fe2 C49 67.87(10) . . ?
C41 Fe2 C49 156.87(8) . . ?
C48 Fe2 C49 40.50(9) . . ?
C47 Fe2 C49 68.19(9) . . ?
C45 Fe2 C49 40.45(9) . . ?
C40 Fe2 C42 69.06(8) . . ?
C44 Fe2 C42 68.70(9) . . ?
C46 Fe2 C42 106.95(9) . . ?
C41 Fe2 C42 40.75(8) . . ?
C48 Fe2 C42 156.13(9) . . ?
C47 Fe2 C42 120.49(9) . . ?
C45 Fe2 C42 124.13(9) . . ?
C49 Fe2 C42 161.37(9) . . ?
C40 Fe2 C43 69.10(8) . . ?
C44 Fe2 C43 40.58(9) . . ?
C46 Fe2 C43 119.63(9) . . ?
C41 Fe2 C43 68.69(8) . . ?
C48 Fe2 C43 162.56(9) . . ?
C47 Fe2 C43 155.06(9) . . ?
C45 Fe2 C43 106.79(9) . . ?
C49 Fe2 C43 125.10(9) . . ?
C42 Fe2 C43 40.46(9) . . ?
C2 O1 Ti 129.15(13) . . ?
C4 O2 Ti 132.78(13) . . ?
C6 O3 Ti 129.70(11) . . ?
C8 O4 Ti 131.88(11) . . ?
C51 O5 C71 35.5(3) . . ?
C51 O5 Ti 131.42(15) . . ?
C71 O5 Ti 150.9(3) . . ?
C61 O6 Ti 165.64(14) . . ?
C62 O61 H61 111(2) . . ?
C2 C1 C12 115.23(16) . . ?
C2 C1 H1A 107.0(17) . . ?
C12 C1 H1A 107.7(16) . . ?
C2 C1 H1B 107.0(15) . . ?
C12 C1 H1B 108.7(15) . . ?
H1A C1 H1B 111(2) . . ?
O1 C2 C3 124.23(18) . . ?
O1 C2 C1 115.28(19) . . ?
C3 C2 C1 120.33(19) . . ?
C2 C3 C4 122.14(18) . . ?
C2 C3 H3 118.5(14) . . ?
C4 C3 H3 118.9(14) . . ?
O2 C4 C3 121.82(17) . . ?
O2 C4 C30 115.66(17) . . ?
C3 C4 C30 122.38(17) . . ?
C22 C5 C6 115.42(15) . . ?
C22 C5 H5A 111.0(14) . . ?
C6 C5 H5A 109.6(14) . . ?
C22 C5 H5B 106.3(13) . . ?
C6 C5 H5B 106.7(14) . . ?
H5A C5 H5B 107.3(19) . . ?
O3 C6 C7 124.12(16) . . ?
O3 C6 C5 116.63(16) . . ?
C7 C6 C5 119.05(17) . . ?
C6 C7 C8 122.79(17) . . ?
C6 C7 H7 118.5(14) . . ?
C8 C7 H7 118.4(14) . . ?
O4 C8 C7 121.96(17) . . ?
O4 C8 C40 117.43(16) . . ?
C7 C8 C40 120.60(17) . . ?
C16 C11 C12 118.54(19) . . ?
C16 C11 C21 119.46(18) . . ?
C12 C11 C21 121.82(18) . . ?
C13 C12 C11 119.10(19) . . ?
C13 C12 C1 119.00(19) . . ?
C11 C12 C1 121.8(2) . . ?
C14 C13 C12 121.4(2) . . ?
C14 C13 H13 118.1(15) . . ?
C12 C13 H13 120.5(15) . . ?
C15 C14 C13 119.9(2) . . ?
C15 C14 H14 122.9(17) . . ?
C13 C14 H14 117.3(17) . . ?
C14 C15 C16 119.7(2) . . ?
C14 C15 H15 122.0(14) . . ?
C16 C15 H15 118.3(14) . . ?
C15 C16 C11 121.4(2) . . ?
C15 C16 H16 121.6(14) . . ?
C11 C16 H16 117.0(14) . . ?
C26 C21 C22 118.6(2) . . ?
C26 C21 C11 117.98(19) . . ?
C22 C21 C11 123.39(17) . . ?
C23 C22 C21 118.78(19) . . ?
C23 C22 C5 119.16(18) . . ?
C21 C22 C5 122.01(18) . . ?
C24 C23 C22 121.7(2) . . ?
C24 C23 H23 121.3(15) . . ?
C22 C23 H23 117.0(15) . . ?
C25 C24 C23 119.5(2) . . ?
C25 C24 H24 120.3(18) . . ?
C23 C24 H24 120.1(18) . . ?
C26 C25 C24 119.9(2) . . ?
C26 C25 H25 119.5(18) . . ?
C24 C25 H25 120.5(18) . . ?
C25 C26 C21 121.6(2) . . ?
C25 C26 H26 119.3(16) . . ?
C21 C26 H26 119.0(16) . . ?
C31 C30 C34 107.48(17) . . ?
C31 C30 C4 123.86(16) . . ?
C34 C30 C4 128.65(19) . . ?
C31 C30 Fe1 69.16(11) . . ?
C34 C30 Fe1 69.42(10) . . ?
C4 C30 Fe1 125.85(12) . . ?
C32 C31 C30 107.93(17) . . ?
C32 C31 Fe1 70.71(11) . . ?
C30 C31 Fe1 69.40(10) . . ?
C32 C31 H31 128.0(14) . . ?
C30 C31 H31 124.0(14) . . ?
Fe1 C31 H31 123.6(14) . . ?
C33 C32 C31 108.02(19) . . ?
C33 C32 Fe1 69.55(11) . . ?
C31 C32 Fe1 68.54(11) . . ?
C33 C32 H32 125.1(14) . . ?
C31 C32 H32 126.8(14) . . ?
Fe1 C32 H32 125.5(14) . . ?
C34 C33 C32 109.00(17) . . ?
C34 C33 Fe1 69.15(11) . . ?
C32 C33 Fe1 70.08(11) . . ?
C34 C33 H33 125.9(16) . . ?
C32 C33 H33 125.1(16) . . ?
Fe1 C33 H33 127.1(16) . . ?
C33 C34 C30 107.55(19) . . ?
C33 C34 Fe1 70.28(11) . . ?
C30 C34 Fe1 69.14(11) . . ?
C33 C34 H34 128.1(15) . . ?
C30 C34 H34 124.2(15) . . ?
Fe1 C34 H34 121.5(15) . . ?
C36 C35 C39 108.2(2) . . ?
C36 C35 Fe1 69.63(12) . . ?
C39 C35 Fe1 69.63(12) . . ?
C36 C35 H35 127.2(18) . . ?
C39 C35 H35 124.3(18) . . ?
Fe1 C35 H35 122.0(17) . . ?
C37 C36 C35 108.2(2) . . ?
C37 C36 Fe1 69.91(12) . . ?
C35 C36 Fe1 69.73(12) . . ?
C37 C36 H36 123.6(17) . . ?
C35 C36 H36 128.2(17) . . ?
Fe1 C36 H36 124.3(16) . . ?
C36 C37 C38 108.0(2) . . ?
C36 C37 Fe1 69.51(12) . . ?
C38 C37 Fe1 69.64(11) . . ?
C36 C37 H37 126.4(16) . . ?
C38 C37 H37 125.4(16) . . ?
Fe1 C37 H37 122.6(15) . . ?
C37 C38 C39 108.0(2) . . ?
C37 C38 Fe1 69.72(11) . . ?
C39 C38 Fe1 69.43(12) . . ?
C37 C38 H38 124.0(15) . . ?
C39 C38 H38 128.0(16) . . ?
Fe1 C38 H38 126.7(15) . . ?
C35 C39 C38 107.62(19) . . ?
C35 C39 Fe1 69.66(12) . . ?
C38 C39 Fe1 69.69(11) . . ?
C35 C39 H39 125.9(15) . . ?
C38 C39 H39 126.4(15) . . ?
Fe1 C39 H39 123.5(14) . . ?
C41 C40 C44 107.33(17) . . ?
C41 C40 C8 126.74(17) . . ?
C44 C40 C8 125.70(18) . . ?
C41 C40 Fe2 69.83(11) . . ?
C44 C40 Fe2 69.13(11) . . ?
C8 C40 Fe2 122.03(13) . . ?
C42 C41 C40 107.55(18) . . ?
C42 C41 Fe2 69.86(12) . . ?
C40 C41 Fe2 68.73(11) . . ?
C42 C41 H41 124.4(14) . . ?
C40 C41 H41 128.0(14) . . ?
Fe2 C41 H41 126.2(14) . . ?
C43 C42 C41 108.69(19) . . ?
C43 C42 Fe2 69.86(11) . . ?
C41 C42 Fe2 69.38(11) . . ?
C43 C42 H42 128.4(15) . . ?
C41 C42 H42 122.5(15) . . ?
Fe2 C42 H42 121.2(15) . . ?
C44 C43 C42 108.62(18) . . ?
C44 C43 Fe2 68.86(11) . . ?
C42 C43 Fe2 69.68(12) . . ?
C44 C43 H43 126.8(15) . . ?
C42 C43 H43 124.4(15) . . ?
Fe2 C43 H43 123.8(15) . . ?
C43 C44 C40 107.80(19) . . ?
C43 C44 Fe2 70.56(12) . . ?
C40 C44 Fe2 69.04(11) . . ?
C43 C44 H44 129.0(15) . . ?
C40 C44 H44 123.2(15) . . ?
Fe2 C44 H44 126.2(15) . . ?
C46 C45 C49 107.7(2) . . ?
C46 C45 Fe2 69.56(13) . . ?
C49 C45 Fe2 69.81(13) . . ?
C46 C45 H45 123.8(18) . . ?
C49 C45 H45 128.5(18) . . ?
Fe2 C45 H45 125.9(18) . . ?
C45 C46 C47 108.5(2) . . ?
C45 C46 Fe2 70.06(13) . . ?
C47 C46 Fe2 69.73(12) . . ?
C45 C46 H46 128.5(18) . . ?
C47 C46 H46 122.8(18) . . ?
Fe2 C46 H46 122.3(17) . . ?
C48 C47 C46 107.2(2) . . ?
C48 C47 Fe2 69.74(12) . . ?
C46 C47 Fe2 69.28(13) . . ?
C48 C47 H47 122.1(16) . . ?
C46 C47 H47 130.5(16) . . ?
Fe2 C47 H47 122.4(16) . . ?
C47 C48 C49 108.2(2) . . ?
C47 C48 Fe2 69.75(12) . . ?
C49 C48 Fe2 69.81(12) . . ?
C47 C48 H48 127.0(16) . . ?
C49 C48 H48 124.6(16) . . ?
Fe2 C48 H48 121.1(16) . . ?
C45 C49 C48 108.4(2) . . ?
C45 C49 Fe2 69.74(13) . . ?
C48 C49 Fe2 69.69(12) . . ?
C45 C49 H49 124.6(17) . . ?
C48 C49 H49 126.9(16) . . ?
Fe2 C49 H49 126.2(17) . . ?
C52 O51 H51 109.5 . . ?
O5 C51 C52 114.4(2) . . ?
O5 C51 C56 124.9(3) . . ?
C52 C51 C56 120.7(3) . . ?
O51 C52 C51 119.5(3) . . ?
O51 C52 C53 120.1(3) . . ?
C51 C52 C53 120.3(3) . . ?
C54 C53 C52 117.7(3) . . ?
C54 C53 H53 121.2 . . ?
C52 C53 H53 121.2 . . ?
C55 C54 C53 123.1(3) . . ?
C55 C54 H54 118.5 . . ?
C53 C54 H54 118.5 . . ?
C54 C55 C56 120.6(4) . . ?
C54 C55 H55 119.7 . . ?
C56 C55 H55 119.7 . . ?
C55 C56 C51 117.4(4) . . ?
C55 C56 H56 121.3 . . ?
C51 C56 H56 121.3 . . ?
C72 O71 H71 109.5 . . ?
O5 C71 C72 114.8(4) . . ?
O5 C71 C76 125.2(4) . . ?
C72 C71 C76 120.0 . . ?
O71 C72 C73 120.0(8) . . ?
O71 C72 C71 119.8(8) . . ?
C73 C72 C71 120.0 . . ?
C74 C73 C72 120.0 . . ?
C74 C73 H73 120.0 . . ?
C72 C73 H73 120.0 . . ?
C73 C74 C75 120.0 . . ?
C73 C74 H74 120.0 . . ?
C75 C74 H74 120.0 . . ?
C74 C75 C76 120.0 . . ?
C74 C75 H75 120.0 . . ?
C76 C75 H75 120.0 . . ?
C75 C76 C71 120.0 . . ?
C75 C76 H76 120.0 . . ?
C71 C76 H76 120.0 . . ?
O6 C61 C66 121.79(17) . . ?
O6 C61 C62 117.73(17) . . ?
C66 C61 C62 120.47(17) . . ?
O61 C62 C63 119.84(18) . . ?
O61 C62 C61 120.70(17) . . ?
C63 C62 C61 119.46(18) . . ?
C64 C63 C62 120.08(19) . . ?
C64 C63 H63 121.3(17) . . ?
C62 C63 H63 118.5(17) . . ?
C63 C64 C65 120.77(19) . . ?
C63 C64 H64 117.9(16) . . ?
C65 C64 H64 121.3(16) . . ?
C64 C65 C66 119.6(2) . . ?
C64 C65 H65 122.0(16) . . ?
C66 C65 H65 118.4(16) . . ?
C61 C66 C65 119.65(18) . . ?
C61 C66 H66 118.5(13) . . ?
C65 C66 H66 121.8(13) . . ?

loop_
_geom_bond_atom_site_label_1
_geom_bond_atom_site_label_2
_geom_bond_distance
_geom_bond_site_symmetry_2
_geom_bond_publ_flag
Ti O6 1.8213(13) . ?
Ti O5 1.8597(14) . ?
Ti O2 1.9732(13) . ?
Ti O3 1.9892(13) . ?
Ti O1 1.9894(14) . ?
Ti O4 2.0142(13) . ?
Fe1 C31 2.0255(18) . ?
Fe1 C30 2.0287(18) . ?
Fe1 C36 2.032(2) . ?
Fe1 C34 2.0323(19) . ?
Fe1 C39 2.0330(19) . ?
Fe1 C35 2.033(2) . ?
Fe1 C38 2.036(2) . ?
Fe1 C37 2.0374(19) . ?
Fe1 C33 2.0472(19) . ?
Fe1 C32 2.054(2) . ?
Fe2 C40 2.0199(19) . ?
Fe2 C44 2.021(2) . ?
Fe2 C46 2.032(2) . ?
Fe2 C41 2.035(2) . ?
Fe2 C48 2.0383(19) . ?
Fe2 C47 2.039(2) . ?
Fe2 C45 2.039(2) . ?
Fe2 C49 2.040(2) . ?
Fe2 C42 2.041(2) . ?
Fe2 C43 2.043(2) . ?
O1 C2 1.287(2) . ?
O2 C4 1.283(2) . ?
O3 C6 1.281(2) . ?
O4 C8 1.294(2) . ?
O5 C51 1.358(3) . ?
O5 C71 1.380(5) . ?
O6 C61 1.342(2) . ?
O61 C62 1.358(2) . ?
O61 H61 0.84(3) . ?
C1 C2 1.508(3) . ?
C1 C12 1.519(3) . ?
C1 H1A 0.95(3) . ?
C1 H1B 0.99(3) . ?
C2 C3 1.381(3) . ?
C3 C4 1.401(3) . ?
C3 H3 0.92(2) . ?
C4 C30 1.458(3) . ?
C5 C22 1.508(3) . ?
C5 C6 1.514(2) . ?
C5 H5A 0.99(3) . ?
C5 H5B 0.94(2) . ?
C6 C7 1.378(3) . ?
C7 C8 1.401(3) . ?
C7 H7 0.94(2) . ?
C8 C40 1.457(3) . ?
C11 C16 1.394(3) . ?
C11 C12 1.411(3) . ?
C11 C21 1.487(3) . ?
C12 C13 1.387(3) . ?
C13 C14 1.383(3) . ?
C13 H13 0.94(2) . ?
C14 C15 1.376(3) . ?
C14 H14 0.91(3) . ?
C15 C16 1.387(3) . ?
C15 H15 0.98(3) . ?
C16 H16 0.95(2) . ?
C21 C26 1.397(3) . ?
C21 C22 1.402(3) . ?
C22 C23 1.392(3) . ?
C23 C24 1.382(3) . ?
C23 H23 0.89(2) . ?
C24 C25 1.376(4) . ?
C24 H24 0.92(3) . ?
C25 C26 1.376(4) . ?
C25 H25 0.96(3) . ?
C26 H26 0.93(3) . ?
C30 C31 1.434(3) . ?
C30 C34 1.437(2) . ?
C31 C32 1.421(3) . ?
C31 H31 0.94(2) . ?
C32 C33 1.415(3) . ?
C32 H32 0.91(2) . ?
C33 C34 1.414(3) . ?
C33 H33 0.89(3) . ?
C34 H34 0.91(2) . ?
C35 C36 1.412(3) . ?
C35 C39 1.414(3) . ?
C35 H35 0.89(3) . ?
C36 C37 1.411(3) . ?
C36 H36 0.96(3) . ?
C37 C38 1.415(3) . ?
C37 H37 0.94(3) . ?
C38 C39 1.421(3) . ?
C38 H38 0.90(3) . ?
C39 H39 0.93(2) . ?
C40 C41 1.434(3) . ?
C40 C44 1.442(3) . ?
C41 C42 1.419(3) . ?
C41 H41 0.92(2) . ?
C42 C43 1.412(3) . ?
C42 H42 0.90(2) . ?
C43 C44 1.410(3) . ?
C43 H43 0.96(2) . ?
C44 H44 0.95(2) . ?
C45 C46 1.405(4) . ?
C45 C49 1.410(3) . ?
C45 H45 1.00(3) . ?
C46 C47 1.425(4) . ?
C46 H46 0.93(3) . ?
C47 C48 1.411(3) . ?
C47 H47 0.91(3) . ?
C48 C49 1.412(3) . ?
C48 H48 0.91(3) . ?
C49 H49 0.98(3) . ?
O51 C52 1.345(4) . ?
O51 H51 0.8400 . ?
C51 C52 1.390(4) . ?
C51 C56 1.427(5) . ?
C52 C53 1.399(5) . ?
C53 C54 1.379(5) . ?
C53 H53 0.9500 . ?
C54 C55 1.364(5) . ?
C54 H54 0.9500 . ?
C55 C56 1.389(6) . ?
C55 H55 0.9500 . ?
C56 H56 0.9500 . ?
O71 C72 1.345(9) . ?
O71 H71 0.8400 . ?
C71 C72 1.3900 . ?
C71 C76 1.3900 . ?
C72 C73 1.3900 . ?
C73 C74 1.3900 . ?
C73 H73 0.9500 . ?
C74 C75 1.3900 . ?
C74 H74 0.9500 . ?
C75 C76 1.3900 . ?
C75 H75 0.9500 . ?
C76 H76 0.9500 . ?
C61 C66 1.383(3) . ?
C61 C62 1.397(3) . ?
C62 C63 1.378(3) . ?
C63 C64 1.378(3) . ?
C63 H63 1.00(3) . ?
C64 C65 1.387(3) . ?
C64 H64 0.95(3) . ?
C65 C66 1.388(3) . ?
C65 H65 0.92(3) . ?
C66 H66 0.94(2) . ?
